data_1507953
loop_
_publ_author_name
'Cakmak, Mesut'
'Mayer, Peter'
'Trauner, Dirk'

_publ_section_title
;
 An efficient synthesis of loline alkaloids.
;
_journal_issue 7
_journal_name_full 'Nature chemistry'
_journal_page_first 543
_journal_page_last 545
_journal_paper_doi 10.1038/nchem.1072
_journal_volume 3
_journal_year 2011
_chemical_absolute_configuration ad
_chemical_formula_moiety 'C16 H20 N4 O5 S'
_chemical_formula_sum 'C16 H20 N4 O5 S'
_chemical_formula_weight 380.420
_space_group_IT_number 19
_symmetry_cell_setting orthorhombic
_symmetry_Int_Tables_number 19
_symmetry_space_group_name_Hall 'P 2ac 2ab'
_symmetry_space_group_name_H-M 'P 21 21 21'
_atom_sites_solution_hydrogens geom
_atom_sites_solution_primary direct
_atom_sites_solution_secondary difmap
_audit_block_code C16H20N4O5S_on054_trauner
_audit_creation_date 30-Mar-10
_audit_creation_method 'form98_non/compatible with shelxl97-2'
_audit_update_record 08-Apr-10
_cell_angle_alpha 90.00
_cell_angle_beta 90.00
_cell_angle_gamma 90.00
_cell_formula_units_Z 4
_cell_length_a 6.33300(10)
_cell_length_b 10.3246(2)
_cell_length_c 26.9497(4)
_cell_measurement_reflns_used 6607
_cell_measurement_temperature 173(2)
_cell_measurement_theta_max 27.485
_cell_measurement_theta_min 3.134
_cell_volume 1762.12(5)
_computing_cell_refinement 'HKL Scalepack (Otwinowski & Minor 1997)'
_computing_data_collection 'Collect (Bruker AXS BV, 1997-2004)'
_computing_data_reduction 'HKL Denzo and Scalepack (Otwinowski & Minor 1997)'
_computing_structure_refinement
;
Sheldrick, G. M. (2008).
<i>Acta Cryst.</i> A<b>64</b>, 112--122.
;
_computing_structure_solution
;
A. Altomare, M. C. Burla, M. Camalli, G. L. Cascarano, C. Giacovazzo, A.
Guagliardi, A. G. G. Moliterni, G. Polidori, R. Spagna: SIR97: a new tool for
crystal structure determination and refinement; J. Appl. Crystallogr. 1999,
32, 115-119.
;
_diffrn_ambient_temperature 173(2)
_diffrn_detector_area_resol_mean 9
_diffrn_measured_fraction_theta_full 0.994
_diffrn_measured_fraction_theta_max 0.994
_diffrn_measurement_device '95mm CCD camera on \k-goniostat'
_diffrn_measurement_device_type KappaCCD
_diffrn_measurement_method 'CCD; rotation images; thick slices'
_diffrn_orient_matrix_type 'by Bruker AXS Collect from scalepack cell'
_diffrn_orient_matrix_UB_11 -0.0302225
_diffrn_orient_matrix_UB_12 -0.0789841
_diffrn_orient_matrix_UB_13 0.0202683
_diffrn_orient_matrix_UB_21 -0.0355479
_diffrn_orient_matrix_UB_22 0.0559973
_diffrn_orient_matrix_UB_23 0.0291008
_diffrn_orient_matrix_UB_31 -0.1508520
_diffrn_orient_matrix_UB_32 0.0026285
_diffrn_orient_matrix_UB_33 -0.0109182
_diffrn_radiation_collimation 0.20
_diffrn_radiation_monochromator 'MONTEL, graded multilayered X-ray optics'
_diffrn_radiation_source 'rotating anode'
_diffrn_radiation_type MoK\a
_diffrn_radiation_wavelength 0.71073
_diffrn_reflns_av_R_equivalents 0.0265
_diffrn_reflns_av_sigmaI/netI 0.0283
_diffrn_reflns_limit_h_max 8
_diffrn_reflns_limit_h_min -8
_diffrn_reflns_limit_k_max 12
_diffrn_reflns_limit_k_min -13
_diffrn_reflns_limit_l_max 34
_diffrn_reflns_limit_l_min -34
_diffrn_reflns_number 12280
_diffrn_reflns_theta_full 27.46
_diffrn_reflns_theta_max 27.46
_diffrn_reflns_theta_min 3.30
_diffrn_source_current 55.00
_diffrn_source_power 3.025
_diffrn_source_type 'FR 591 generator'
_diffrn_source_voltage 55.00
_exptl_absorpt_coefficient_mu 0.220
_exptl_absorpt_correction_type none
_exptl_crystal_colour colourless
_exptl_crystal_density_diffrn 1.43397(4)
_exptl_crystal_density_method 'not measured'
_exptl_crystal_description rod
_exptl_crystal_F_000 800
_exptl_crystal_size_max 0.25
_exptl_crystal_size_mid 0.09
_exptl_crystal_size_min 0.04
_refine_diff_density_max 0.174
_refine_diff_density_min -0.334
_refine_diff_density_rms 0.039
_refine_ls_abs_structure_details 'Flack H D (1983), Acta Cryst. A39, 876-881'
_refine_ls_abs_structure_Flack -0.05(6)
_refine_ls_extinction_method none
_refine_ls_goodness_of_fit_ref 1.089
_refine_ls_hydrogen_treatment constr
_refine_ls_matrix_type full
_refine_ls_number_parameters 236
_refine_ls_number_reflns 4015
_refine_ls_number_restraints 0
_refine_ls_restrained_S_all 1.089
_refine_ls_R_factor_all 0.0332
_refine_ls_R_factor_gt 0.0290
_refine_ls_shift/su_max 0.001
_refine_ls_shift/su_mean 0.000
_refine_ls_structure_factor_coef Fsqd
_refine_ls_weighting_details 'calc w=1/[\s^2^(Fo^2^)+(0.0308P)^2^+0.3091P] where P=(Fo^2^+2Fc^2^)/3'
_refine_ls_weighting_scheme calc
_refine_ls_wR_factor_gt 0.0673
_refine_ls_wR_factor_ref 0.0698
_reflns_number_gt 3754
_reflns_number_total 4015
_reflns_threshold_expression >2sigma(I)
_cod_data_source_file nchem.1072-s3.cif
_cod_data_source_block on054
_cod_original_cell_volume 1762.13(5)
_cod_database_code 1507953

loop_
_symmetry_equiv_pos_as_xyz
'x, y, z'
'-x+1/2, -y, z+1/2'
'x+1/2, -y+1/2, -z'
'-x, y+1/2, -z+1/2'

loop_
_atom_site_label
_atom_site_type_symbol
_atom_site_fract_x
_atom_site_fract_y
_atom_site_fract_z
_atom_site_U_iso_or_equiv
_atom_site_adp_type
_atom_site_occupancy
_atom_site_symmetry_multiplicity
_atom_site_calc_flag
_atom_site_refinement_flags
S1 S 0.84768(6) 0.53176(3) 0.211009(13) 0.02161(9) Uani 1 1 d .
O1 O 0.48387(17) 1.09399(10) 0.14723(4) 0.0284(2) Uani 1 1 d .
O2 O 0.71387(16) 0.96346(11) 0.18844(4) 0.0289(2) Uani 1 1 d .
O3 O 0.62011(16) 0.56467(9) 0.19089(4) 0.0235(2) Uani 1 1 d .
O4 O 1.00018(18) 0.55316(11) 0.17283(4) 0.0294(2) Uani 1 1 d .
O5 O 0.8271(2) 0.40545(10) 0.23150(4) 0.0299(3) Uani 1 1 d .
N1 N 0.39613(19) 0.88757(12) 0.16197(5) 0.0224(3) Uani 1 1 d .
N2 N 0.6298(2) 0.50655(12) 0.09173(5) 0.0300(3) Uani 1 1 d .
N3 N 0.8005(2) 0.53194(13) 0.07163(5) 0.0290(3) Uani 1 1 d .
N4 N 0.9586(3) 0.53974(16) 0.05220(5) 0.0380(3) Uani 1 1 d .
C1 C 0.4361(2) 0.76325(14) 0.18563(6) 0.0234(3) Uani 1 1 d .
H1A H 0.3000 0.7172 0.1896 0.028 Uiso 1 1 calc R
H1B H 0.4938 0.7791 0.2192 0.028 Uiso 1 1 calc R
C2 C 0.5891(2) 0.67522(14) 0.15734(5) 0.0214(3) Uani 1 1 d .
H2 H 0.7261 0.7209 0.1514 0.026 Uiso 1 1 calc R
C3 C 0.5025(3) 0.61970(15) 0.10834(5) 0.0248(3) Uani 1 1 d .
H3 H 0.3564 0.5876 0.1151 0.030 Uiso 1 1 calc R
C4 C 0.4854(3) 0.72169(15) 0.06823(5) 0.0279(3) Uani 1 1 d .
H4 H 0.5990 0.7287 0.0454 0.033 Uiso 1 1 calc R
C5 C 0.3233(3) 0.80222(16) 0.06261(6) 0.0290(3) Uani 1 1 d .
H5 H 0.3222 0.8572 0.0343 0.035 Uiso 1 1 calc R
C6 C 0.1438(3) 0.81142(15) 0.09790(6) 0.0283(3) Uani 1 1 d .
H6A H 0.1176 0.7253 0.1129 0.034 Uiso 1 1 calc R
H6B H 0.0148 0.8377 0.0797 0.034 Uiso 1 1 calc R
C7 C 0.1892(2) 0.90957(15) 0.13893(6) 0.0269(3) Uani 1 1 d .
H7A H 0.1848 0.9981 0.1248 0.032 Uiso 1 1 calc R
H7B H 0.0779 0.9034 0.1646 0.032 Uiso 1 1 calc R
C8 C 0.5456(2) 0.97932(15) 0.16743(5) 0.0224(3) Uani 1 1 d .
C9 C 0.6412(3) 1.19507(15) 0.14605(6) 0.0285(3) Uani 1 1 d .
H9A H 0.7150 1.1977 0.1784 0.034 Uiso 1 1 calc R
H9B H 0.5701 1.2795 0.1412 0.034 Uiso 1 1 calc R
C10 C 0.8013(3) 1.17614(14) 0.10547(6) 0.0254(3) Uani 1 1 d .
C11 C 0.9881(3) 1.24698(15) 0.10704(6) 0.0297(3) Uani 1 1 d .
H11 H 1.0157 1.3023 0.1345 0.036 Uiso 1 1 calc R
C12 C 1.1344(3) 1.23759(16) 0.06895(7) 0.0359(4) Uani 1 1 d .
H12 H 1.2609 1.2870 0.0702 0.043 Uiso 1 1 calc R
C13 C 1.0962(3) 1.15613(17) 0.02906(7) 0.0388(4) Uani 1 1 d .
H13 H 1.1964 1.1494 0.0030 0.047 Uiso 1 1 calc R
C14 C 0.9122(3) 1.08500(18) 0.02743(7) 0.0399(4) Uani 1 1 d .
H14 H 0.8865 1.0286 0.0002 0.048 Uiso 1 1 calc R
C15 C 0.7644(3) 1.09507(16) 0.06508(6) 0.0330(4) Uani 1 1 d .
H15 H 0.6372 1.0465 0.0634 0.040 Uiso 1 1 calc R
C16 C 0.8893(3) 0.64442(16) 0.25835(6) 0.0325(4) Uani 1 1 d .
H16A H 0.7748 0.6382 0.2827 0.049 Uiso 1 1 calc R
H16B H 0.8921 0.7319 0.2443 0.049 Uiso 1 1 calc R
H16C H 1.0244 0.6264 0.2747 0.049 Uiso 1 1 calc R

loop_
_atom_site_aniso_label
_atom_site_aniso_U_11
_atom_site_aniso_U_22
_atom_site_aniso_U_33
_atom_site_aniso_U_23
_atom_site_aniso_U_13
_atom_site_aniso_U_12
S1 0.02361(17) 0.01889(16) 0.02234(16) 0.00175(14) -0.00143(15) 0.00022(15)
O1 0.0229(5) 0.0223(5) 0.0401(6) 0.0040(5) -0.0028(5) -0.0015(4)
O2 0.0227(5) 0.0288(6) 0.0352(6) 0.0004(5) -0.0045(5) -0.0006(5)
O3 0.0226(5) 0.0206(5) 0.0271(5) 0.0063(4) -0.0024(4) -0.0012(4)
O4 0.0260(5) 0.0334(6) 0.0289(5) 0.0027(5) 0.0034(5) 0.0019(5)
O5 0.0359(6) 0.0203(5) 0.0336(6) 0.0065(4) -0.0054(5) 0.0002(5)
N1 0.0206(6) 0.0196(6) 0.0270(6) 0.0013(5) -0.0011(5) 0.0015(5)
N2 0.0353(8) 0.0232(6) 0.0316(7) -0.0024(5) 0.0006(6) 0.0019(6)
N3 0.0397(8) 0.0221(6) 0.0251(6) -0.0030(6) -0.0035(6) 0.0042(6)
N4 0.0411(9) 0.0356(8) 0.0375(8) -0.0028(7) 0.0065(7) 0.0022(7)
C1 0.0233(7) 0.0220(7) 0.0249(7) 0.0022(6) 0.0028(6) 0.0011(6)
C2 0.0236(7) 0.0179(7) 0.0226(7) 0.0041(6) 0.0011(6) 0.0005(6)
C3 0.0272(8) 0.0224(7) 0.0246(7) 0.0008(6) -0.0009(6) 0.0014(6)
C4 0.0346(9) 0.0292(8) 0.0198(7) 0.0014(6) -0.0005(7) -0.0006(7)
C5 0.0379(9) 0.0261(8) 0.0231(7) 0.0035(6) -0.0078(7) -0.0029(7)
C6 0.0249(7) 0.0267(7) 0.0332(8) 0.0039(7) -0.0080(7) -0.0008(7)
C7 0.0209(7) 0.0241(7) 0.0358(8) 0.0008(7) -0.0024(7) 0.0007(6)
C8 0.0215(7) 0.0214(7) 0.0243(7) -0.0016(6) 0.0030(6) 0.0020(6)
C9 0.0291(8) 0.0191(7) 0.0374(8) -0.0010(6) 0.0019(7) -0.0019(7)
C10 0.0286(8) 0.0180(7) 0.0296(8) 0.0046(6) -0.0029(7) 0.0027(6)
C11 0.0304(8) 0.0244(8) 0.0342(8) 0.0025(6) 0.0008(7) 0.0001(7)
C12 0.0321(9) 0.0313(8) 0.0444(9) 0.0077(8) 0.0049(8) 0.0003(7)
C13 0.0470(11) 0.0334(9) 0.0361(9) 0.0058(8) 0.0113(8) 0.0081(8)
C14 0.0568(12) 0.0323(9) 0.0305(8) -0.0012(7) -0.0014(8) 0.0059(9)
C15 0.0380(9) 0.0283(9) 0.0325(9) -0.0003(7) -0.0045(7) -0.0012(7)
C16 0.0377(10) 0.0279(8) 0.0320(8) -0.0045(7) -0.0038(7) -0.0058(7)

loop_
_atom_type_symbol
_atom_type_description
_atom_type_scat_dispersion_real
_atom_type_scat_dispersion_imag
_atom_type_scat_source
C C 0.0033 0.0016 'International Tables Vol C Tables 4.2.6.8 and 6.1.1.4'
H H 0.0000 0.0000 'International Tables Vol C Tables 4.2.6.8 and 6.1.1.4'
N N 0.0061 0.0033 'International Tables Vol C Tables 4.2.6.8 and 6.1.1.4'
O O 0.0106 0.0060 'International Tables Vol C Tables 4.2.6.8 and 6.1.1.4'
S S 0.1246 0.1234 'International Tables Vol C Tables 4.2.6.8 and 6.1.1.4'

loop_
_exptl_crystal_face_index_h
_exptl_crystal_face_index_k
_exptl_crystal_face_index_l
_exptl_crystal_face_perp_dist
-6 0 1 0.102000
6 0 1 0.152000
0 1 -16 0.061000
0 -1 16 0.027000
0 -3 -2 0.027000
0 2 1 0.014000

loop_
_geom_angle_atom_site_label_1
_geom_angle_atom_site_label_2
_geom_angle_atom_site_label_3
_geom_angle
O5 S1 O4 118.91(7)
O5 S1 O3 104.31(7)
O4 S1 O3 109.69(6)
O5 S1 C16 109.93(8)
O4 S1 C16 108.74(8)
O3 S1 C16 104.22(7)
C8 O1 C9 116.09(12)
C2 O3 S1 120.06(9)
C8 N1 C1 116.76(12)
C8 N1 C7 124.38(12)
C1 N1 C7 118.49(12)
N3 N2 C3 116.03(13)
N4 N3 N2 171.79(17)
N1 C1 C2 114.54(12)
N1 C1 H1A 108.6
C2 C1 H1A 108.6
N1 C1 H1B 108.6
C2 C1 H1B 108.6
H1A C1 H1B 107.6
O3 C2 C1 103.84(11)
O3 C2 C3 106.62(11)
C1 C2 C3 114.95(13)
O3 C2 H2 110.4
C1 C2 H2 110.4
C3 C2 H2 110.4
N2 C3 C4 111.72(12)
N2 C3 C2 110.90(13)
C4 C3 C2 112.27(12)
N2 C3 H3 107.2
C4 C3 H3 107.2
C2 C3 H3 107.2
C5 C4 C3 124.86(15)
C5 C4 H4 117.6
C3 C4 H4 117.6
C4 C5 C6 123.92(14)
C4 C5 H5 118.0
C6 C5 H5 118.0
C5 C6 C7 111.22(13)
C5 C6 H6A 109.4
C7 C6 H6A 109.4
C5 C6 H6B 109.4
C7 C6 H6B 109.4
H6A C6 H6B 108.0
N1 C7 C6 111.82(13)
N1 C7 H7A 109.3
C6 C7 H7A 109.3
N1 C7 H7B 109.3
C6 C7 H7B 109.3
H7A C7 H7B 107.9
O2 C8 N1 124.82(14)
O2 C8 O1 123.67(14)
N1 C8 O1 111.49(12)
O1 C9 C10 112.80(12)
O1 C9 H9A 109.0
C10 C9 H9A 109.0
O1 C9 H9B 109.0
C10 C9 H9B 109.0
H9A C9 H9B 107.8
C11 C10 C15 118.83(15)
C11 C10 C9 118.87(14)
C15 C10 C9 122.22(15)
C12 C11 C10 120.60(16)
C12 C11 H11 119.7
C10 C11 H11 119.7
C11 C12 C13 120.01(17)
C11 C12 H12 120.0
C13 C12 H12 120.0
C14 C13 C12 119.71(17)
C14 C13 H13 120.1
C12 C13 H13 120.1
C13 C14 C15 120.55(17)
C13 C14 H14 119.7
C15 C14 H14 119.7
C14 C15 C10 120.30(17)
C14 C15 H15 119.8
C10 C15 H15 119.8
S1 C16 H16A 109.5
S1 C16 H16B 109.5
H16A C16 H16B 109.5
S1 C16 H16C 109.5
H16A C16 H16C 109.5
H16B C16 H16C 109.5

loop_
_geom_bond_atom_site_label_1
_geom_bond_atom_site_label_2
_geom_bond_distance
S1 O5 1.4222(11)
S1 O4 1.4284(11)
S1 O3 1.5769(11)
S1 C16 1.7465(16)
O1 C8 1.3605(18)
O1 C9 1.4432(19)
O2 C8 1.2179(18)
O3 C2 1.4693(16)
N1 C8 1.3472(19)
N1 C1 1.4553(19)
N1 C7 1.4681(19)
N2 N3 1.237(2)
N2 C3 1.488(2)
N3 N4 1.133(2)
C1 C2 1.532(2)
C1 H1A 0.9900
C1 H1B 0.9900
C2 C3 1.541(2)
C2 H2 1.0000
C3 C4 1.513(2)
C3 H3 1.0000
C4 C5 1.330(2)
C4 H4 0.9500
C5 C6 1.485(2)
C5 H5 0.9500
C6 C7 1.527(2)
C6 H6A 0.9900
C6 H6B 0.9900
C7 H7A 0.9900
C7 H7B 0.9900
C9 C10 1.504(2)
C9 H9A 0.9900
C9 H9B 0.9900
C10 C11 1.392(2)
C10 C15 1.393(2)
C11 C12 1.386(2)
C11 H11 0.9500
C12 C13 1.386(3)
C12 H12 0.9500
C13 C14 1.378(3)
C13 H13 0.9500
C14 C15 1.384(3)
C14 H14 0.9500
C15 H15 0.9500
C16 H16A 0.9800
C16 H16B 0.9800
C16 H16C 0.9800

loop_
_geom_torsion_atom_site_label_1
_geom_torsion_atom_site_label_2
_geom_torsion_atom_site_label_3
_geom_torsion_atom_site_label_4
_geom_torsion
O5 S1 O3 C2 -166.43(10)
O4 S1 O3 C2 -38.02(11)
C16 S1 O3 C2 78.26(11)
C3 N2 N3 N4 -174.6(11)
C8 N1 C1 C2 -78.63(16)
C7 N1 C1 C2 108.08(15)
S1 O3 C2 C1 -119.61(11)
S1 O3 C2 C3 118.59(11)
N1 C1 C2 O3 174.11(11)
N1 C1 C2 C3 -69.82(17)
N3 N2 C3 C4 47.86(19)
N3 N2 C3 C2 -78.21(16)
O3 C2 C3 N2 -47.99(15)
C1 C2 C3 N2 -162.46(12)
O3 C2 C3 C4 -173.76(12)
C1 C2 C3 C4 71.78(17)
N2 C3 C4 C5 150.47(16)
C2 C3 C4 C5 -84.21(19)
C3 C4 C5 C6 5.8(2)
C4 C5 C6 C7 88.90(19)
C8 N1 C7 C6 127.65(15)
C1 N1 C7 C6 -59.61(17)
C5 C6 C7 N1 -49.95(17)
C1 N1 C8 O2 3.7(2)
C7 N1 C8 O2 176.56(14)
C1 N1 C8 O1 -175.12(12)
C7 N1 C8 O1 -2.3(2)
C9 O1 C8 O2 7.8(2)
C9 O1 C8 N1 -173.33(12)
C8 O1 C9 C10 76.99(16)
O1 C9 C10 C11 -164.84(13)
O1 C9 C10 C15 18.5(2)
C15 C10 C11 C12 0.4(2)
C9 C10 C11 C12 -176.44(15)
C10 C11 C12 C13 -0.6(2)
C11 C12 C13 C14 0.2(3)
C12 C13 C14 C15 0.6(3)
C13 C14 C15 C10 -0.8(3)
C11 C10 C15 C14 0.4(2)
C9 C10 C15 C14 177.06(15)

loop_
_reflns_scale_group_code
_reflns_scale_meas_F
1 1.0

loop_
_cod_related_entry_id
_cod_related_entry_code
_cod_related_entry_database
1 26050932 ChemSpider
